data_4518727
loop_
_publ_author_name
'Yu, Hongmei'
'Zhang, Yong'
'Xing, Cheng'
'Wang, Ying'
'Zhang, Hailu'
'Gong, Ningbo'
'Lu, Yang'
'Du, Guanhua'

_publ_section_title
;
 Venlafaxine Caffeic Acid Salt: Synthesis, Structural Characterization,
 and Hypoglycemic Effect Analysis
;
_journal_issue 21
_journal_name_full 'ACS Omega'
_journal_page_first 13895
_journal_page_last 13903
_journal_paper_doi 10.1021/acsomega.1c01581
_journal_volume 6
_journal_year 2021
_chemical_formula_moiety 'C17 H27 N1 O2. C9 H8 O4'
_chemical_formula_sum 'C26 H35 N O6'
_chemical_formula_weight 457.55
_space_group_crystal_system monoclinic
_space_group_IT_number 14
_space_group_name_Hall '-P 2yn'
_space_group_name_H-M_alt 'P 1 21/n 1'
_atom_sites_solution_hydrogens geom
_atom_sites_solution_primary direct
_atom_sites_solution_secondary difmap
_audit_creation_method SHELXL-2016/6
_cell_angle_alpha 90
_cell_angle_beta 102.7178(17)
_cell_angle_gamma 90
_cell_formula_units_Z 4
_cell_length_a 13.3663(2)
_cell_length_b 10.80081(18)
_cell_length_c 17.0804(3)
_cell_measurement_reflns_used 4264
_cell_measurement_temperature 295(2)
_cell_measurement_theta_max 66.857
_cell_measurement_theta_min 3.817
_cell_volume 2405.35(7)
_computing_cell_refinement 'CrystalClear (Rigaku Inc., 2008)'
_computing_data_collection 'CrystalClear (Rigaku Inc., 2008)'
_computing_data_reduction 'CrystalClear (Rigaku Inc., 2008)'
_computing_molecular_graphics ORTEPII(Johnson,1976)andPLUTON(Spek,1990)
_computing_publication_material 'SHELXL-2016/6 (Sheldrick, 2016)'
_computing_structure_refinement 'SHELXL-2016/6 (Sheldrick, 2016)'
_computing_structure_solution 'SHELXS-2016/6 (Sheldrick, 2016)'
_diffrn_ambient_temperature 295(2)
_diffrn_measured_fraction_theta_full 0.996
_diffrn_measured_fraction_theta_max 0.996
_diffrn_measurement_device_type 'MicroMax 002+'
_diffrn_measurement_method /w/k
_diffrn_radiation_type CuK\a
_diffrn_radiation_wavelength 1.54184
_diffrn_reflns_av_R_equivalents 0.0278
_diffrn_reflns_av_unetI/netI 0.0141
_diffrn_reflns_Laue_measured_fraction_full 0.996
_diffrn_reflns_Laue_measured_fraction_max 0.996
_diffrn_reflns_limit_h_max 15
_diffrn_reflns_limit_h_min -14
_diffrn_reflns_limit_k_max 12
_diffrn_reflns_limit_k_min -12
_diffrn_reflns_limit_l_max 20
_diffrn_reflns_limit_l_min -20
_diffrn_reflns_number 27484
_diffrn_reflns_point_group_measured_fraction_full 0.996
_diffrn_reflns_point_group_measured_fraction_max 0.996
_diffrn_reflns_theta_full 66.857
_diffrn_reflns_theta_max 66.857
_diffrn_reflns_theta_min 3.817
_diffrn_source 'fine-focus sealed tube'
_exptl_absorpt_coefficient_mu 0.725
_exptl_absorpt_correction_T_max 0.944
_exptl_absorpt_correction_T_min 0.819
_exptl_absorpt_correction_type multi-scan
_exptl_absorpt_process_details ' Higashi, T. (1995).  '
_exptl_crystal_colour colorless
_exptl_crystal_density_diffrn 1.263
_exptl_crystal_description plate
_exptl_crystal_F_000 984
_exptl_crystal_size_max 0.34
_exptl_crystal_size_mid 0.23
_exptl_crystal_size_min 0.08
_refine_diff_density_max 0.244
_refine_diff_density_min -0.283
_refine_diff_density_rms 0.042
_refine_ls_extinction_method none
_refine_ls_goodness_of_fit_ref 1.039
_refine_ls_hydrogen_treatment constr
_refine_ls_matrix_type full
_refine_ls_number_parameters 304
_refine_ls_number_reflns 4264
_refine_ls_number_restraints 0
_refine_ls_restrained_S_all 1.039
_refine_ls_R_factor_all 0.0532
_refine_ls_R_factor_gt 0.0451
_refine_ls_shift/su_max 0.000
_refine_ls_shift/su_mean 0.000
_refine_ls_structure_factor_coef Fsqd
_refine_ls_weighting_details 'w=1/[\s^2^(Fo^2^)+(0.0626P)^2^+0.8494P] where P=(Fo^2^+2Fc^2^)/3'
_refine_ls_weighting_scheme calc
_refine_ls_wR_factor_gt 0.1161
_refine_ls_wR_factor_ref 0.1246
_reflns_Friedel_coverage 0.000
_reflns_number_gt 3609
_reflns_number_total 4264
_reflns_threshold_expression 'I > 2\s(I)'
_cod_data_source_file ao1c01581_si_002.cif
_cod_data_source_block 6030
_cod_depositor_comments
;
The following automatic conversions were performed:

data item '_exptl_absorpt_correction_type' value 'Multi-scan' was
changed to 'multi-scan' in accordance with the
/home/data/users/saulius/crontab/automatic-downloads/rss-feeds/ACS/lib/dictionaries/cif_core.dic
dictionary named 'cif_core.dic' version 2.4.2 last updated on
2011-04-26.

Automatic conversion script
Id: cif_fix_values 7556 2019-12-06 15:28:31Z antanas 

 Adding full bibliography for 4518727.cif.
;
_cod_original_cell_volume 2405.33(7)
_cod_original_sg_symbol_H-M 'P 21/n'
_cod_database_code 4518727
_shelx_shelxl_version_number 2016/6
_shelx_space_group_comment
;
The symmetry employed for this shelxl refinement is uniquely defined
by the following loop, which should always be used as a source of
symmetry information in preference to the above space-group names.
They are only intended as comments.
;
_shelx_estimated_absorpt_t_min 0.819
_shelx_estimated_absorpt_t_max 0.944
_exptl_absorpt_special_details sadabs

loop_
_space_group_symop_operation_xyz
'x, y, z'
'-x+1/2, y+1/2, -z+1/2'
'-x, -y, -z'
'x-1/2, -y-1/2, z-1/2'

loop_
_atom_site_label
_atom_site_type_symbol
_atom_site_fract_x
_atom_site_fract_y
_atom_site_fract_z
_atom_site_U_iso_or_equiv
_atom_site_adp_type
_atom_site_occupancy
_atom_site_site_symmetry_order
_atom_site_calc_flag
_atom_site_refinement_flags_posn
_atom_site_refinement_flags_adp
_atom_site_refinement_flags_occupancy
_atom_site_disorder_assembly
_atom_site_disorder_group
N1 N 0.67047(10) 0.85854(13) 0.15262(8) 0.0404(3) Uani 1 1 d . . . . .
H1 H 0.693475 0.819713 0.107791 0.049 Uiso 1 1 calc R U . . .
O1 O 0.46873(12) 0.48317(14) 0.39552(8) 0.0651(4) Uani 1 1 d . . . . .
O2 O 0.42655(10) 0.82569(15) -0.01913(8) 0.0620(4) Uani 1 1 d . . . . .
H2A H 0.478260 0.797943 -0.031168 0.093 Uiso 1 1 calc R U . . .
O3 O 0.62727(9) 0.78511(13) 0.95502(7) 0.0546(3) Uani 1 1 d . . . . .
O4 O 0.75736(9) 0.71640(13) 1.04801(7) 0.0525(3) Uani 1 1 d . . . . .
O5 O 1.11217(9) 0.39319(15) 0.82580(7) 0.0598(4) Uani 1 1 d . . . . .
H5A H 1.136277 0.376950 0.873094 0.090 Uiso 1 1 calc R U . . .
O6 O 0.98733(9) 0.32776(12) 0.69043(7) 0.0503(3) Uani 1 1 d . . . . .
H6A H 0.943557 0.316386 0.649180 0.075 Uiso 1 1 calc R U . . .
C1 C 0.48965(12) 0.66638(15) 0.18470(9) 0.0378(4) Uani 1 1 d . . . . .
C2 C 0.51259(12) 0.54106(16) 0.19329(10) 0.0424(4) Uani 1 1 d . . . . .
H2 H 0.533730 0.499937 0.151894 0.051 Uiso 1 1 calc R U . . .
C3 C 0.50508(13) 0.47488(16) 0.26154(11) 0.0446(4) Uani 1 1 d . . . . .
H3 H 0.520130 0.390737 0.265272 0.054 Uiso 1 1 calc R U . . .
C4 C 0.47493(12) 0.53567(17) 0.32398(10) 0.0441(4) Uani 1 1 d . . . . .
C5 C 0.44815(13) 0.65935(17) 0.31559(10) 0.0459(4) Uani 1 1 d . . . . .
H5 H 0.424993 0.699605 0.356367 0.055 Uiso 1 1 calc R U . . .
C6 C 0.45543(13) 0.72342(16) 0.24746(10) 0.0429(4) Uani 1 1 d . . . . .
H6 H 0.437155 0.806632 0.243062 0.052 Uiso 1 1 calc R U . . .
C7 C 0.50431(12) 0.73838(16) 0.11149(9) 0.0390(4) Uani 1 1 d . . . . .
H7 H 0.550996 0.689220 0.087041 0.047 Uiso 1 1 calc R U . . .
C8 C 0.40380(13) 0.75507(18) 0.04558(10) 0.0465(4) Uani 1 1 d . . . . .
C9 C 0.36067(19) 0.6300(2) 0.01510(13) 0.0713(6) Uani 1 1 d . . . . .
H9A H 0.347726 0.581450 0.059630 0.086 Uiso 1 1 calc R U . . .
H9B H 0.410626 0.585924 -0.007842 0.086 Uiso 1 1 calc R U . . .
C10 C 0.2598(3) 0.6443(3) -0.04914(16) 0.1031(11) Uani 1 1 d . . . . .
H10A H 0.274407 0.684493 -0.096189 0.124 Uiso 1 1 calc R U . . .
H10B H 0.231846 0.563000 -0.065061 0.124 Uiso 1 1 calc R U . . .
C11 C 0.1816(2) 0.7193(4) -0.01839(19) 0.1053(11) Uani 1 1 d . . . . .
H11A H 0.121290 0.730844 -0.061268 0.126 Uiso 1 1 calc R U . . .
H11B H 0.160884 0.674421 0.024635 0.126 Uiso 1 1 calc R U . . .
C12 C 0.22315(16) 0.8427(3) 0.01185(16) 0.0850(8) Uani 1 1 d . . . . .
H12A H 0.172799 0.885951 0.034804 0.102 Uiso 1 1 calc R U . . .
H12B H 0.235626 0.891685 -0.032651 0.102 Uiso 1 1 calc R U . . .
C13 C 0.32253(14) 0.8301(2) 0.07508(13) 0.0629(6) Uani 1 1 d . . . . .
H13A H 0.308016 0.790334 0.122277 0.075 Uiso 1 1 calc R U . . .
H13B H 0.349486 0.911998 0.090661 0.075 Uiso 1 1 calc R U . . .
C14 C 0.55561(12) 0.86440(16) 0.13172(11) 0.0435(4) Uani 1 1 d . . . . .
H14A H 0.534181 0.919154 0.086093 0.052 Uiso 1 1 calc R U . . .
H14B H 0.531997 0.899907 0.176600 0.052 Uiso 1 1 calc R U . . .
C15 C 0.71077(16) 0.9875(2) 0.16169(16) 0.0697(6) Uani 1 1 d . . . . .
H15A H 0.681810 1.034129 0.114258 0.104 Uiso 1 1 calc R U . . .
H15B H 0.784097 0.986010 0.169316 0.104 Uiso 1 1 calc R U . . .
H15C H 0.692385 1.025550 0.207345 0.104 Uiso 1 1 calc R U . . .
C16 C 0.71299(15) 0.7872(2) 0.22615(11) 0.0579(5) Uani 1 1 d . . . . .
H16A H 0.689098 0.821978 0.270433 0.087 Uiso 1 1 calc R U . . .
H16B H 0.786535 0.790610 0.237236 0.087 Uiso 1 1 calc R U . . .
H16C H 0.690983 0.702577 0.218594 0.087 Uiso 1 1 calc R U . . .
C17 C 0.5125(2) 0.3659(2) 0.41453(16) 0.0851(8) Uani 1 1 d . . . . .
H17A H 0.472717 0.304822 0.380376 0.128 Uiso 1 1 calc R U . . .
H17B H 0.513191 0.346948 0.469567 0.128 Uiso 1 1 calc R U . . .
H17C H 0.581398 0.365742 0.406672 0.128 Uiso 1 1 calc R U . . .
C18 C 0.97279(12) 0.49145(16) 0.87259(9) 0.0389(4) Uani 1 1 d . . . . .
H18 H 1.017131 0.514697 0.920271 0.047 Uiso 1 1 calc R U . . .
C19 C 1.01097(12) 0.42521(16) 0.81637(9) 0.0392(4) Uani 1 1 d . . . . .
C20 C 0.94560(12) 0.39090(15) 0.74397(9) 0.0390(4) Uani 1 1 d . . . . .
C21 C 0.84272(13) 0.42219(17) 0.73121(10) 0.0464(4) Uani 1 1 d . . . . .
H21 H 0.798323 0.398895 0.683578 0.056 Uiso 1 1 calc R U . . .
C22 C 0.80500(13) 0.48740(17) 0.78806(10) 0.0467(4) Uani 1 1 d . . . . .
H22 H 0.735571 0.506851 0.778292 0.056 Uiso 1 1 calc R U . . .
C23 C 0.86947(12) 0.52438(15) 0.85974(9) 0.0376(4) Uani 1 1 d . . . . .
C24 C 0.83288(12) 0.59733(15) 0.92038(9) 0.0395(4) Uani 1 1 d . . . . .
H24 H 0.878550 0.607458 0.969584 0.047 Uiso 1 1 calc R U . . .
C25 C 0.74193(12) 0.65019(16) 0.91256(9) 0.0419(4) Uani 1 1 d . . . . .
H25 H 0.695943 0.642176 0.863321 0.050 Uiso 1 1 calc R U . . .
C26 C 0.70747(12) 0.72140(16) 0.97631(9) 0.0401(4) Uani 1 1 d . . . . .

loop_
_atom_site_aniso_label
_atom_site_aniso_U_11
_atom_site_aniso_U_22
_atom_site_aniso_U_33
_atom_site_aniso_U_23
_atom_site_aniso_U_13
_atom_site_aniso_U_12
N1 0.0356(7) 0.0513(8) 0.0355(7) 0.0000(6) 0.0101(5) 0.0002(6)
O1 0.0788(10) 0.0666(9) 0.0573(8) 0.0201(7) 0.0308(7) 0.0190(7)
O2 0.0438(7) 0.0950(11) 0.0500(7) 0.0268(7) 0.0164(6) 0.0088(7)
O3 0.0486(7) 0.0778(9) 0.0397(6) 0.0077(6) 0.0150(5) 0.0206(6)
O4 0.0472(7) 0.0754(9) 0.0336(6) -0.0054(6) 0.0058(5) 0.0117(6)
O5 0.0400(7) 0.0988(11) 0.0405(7) -0.0010(7) 0.0088(5) 0.0192(7)
O6 0.0500(7) 0.0633(8) 0.0393(6) -0.0114(6) 0.0140(5) 0.0027(6)
C1 0.0330(8) 0.0440(9) 0.0356(8) -0.0026(7) 0.0061(6) -0.0005(6)
C2 0.0397(8) 0.0468(9) 0.0415(9) -0.0063(7) 0.0105(7) 0.0013(7)
C3 0.0421(9) 0.0392(9) 0.0528(10) 0.0020(7) 0.0109(7) 0.0038(7)
C4 0.0378(8) 0.0531(10) 0.0424(9) 0.0054(8) 0.0111(7) 0.0019(7)
C5 0.0475(9) 0.0521(10) 0.0404(9) -0.0034(7) 0.0147(7) 0.0047(8)
C6 0.0455(9) 0.0431(9) 0.0415(9) -0.0013(7) 0.0122(7) 0.0036(7)
C7 0.0350(8) 0.0458(9) 0.0375(8) 0.0003(7) 0.0106(6) 0.0026(7)
C8 0.0386(9) 0.0659(11) 0.0352(8) 0.0083(8) 0.0084(7) -0.0026(8)
C9 0.0733(14) 0.0828(15) 0.0478(11) -0.0038(10) -0.0085(10) -0.0147(12)
C10 0.109(2) 0.121(2) 0.0578(15) 0.0056(15) -0.0293(15) -0.031(2)
C11 0.0517(14) 0.156(3) 0.093(2) 0.041(2) -0.0177(14) -0.0184(18)
C12 0.0401(11) 0.133(2) 0.0820(16) 0.0452(16) 0.0125(11) 0.0038(13)
C13 0.0382(9) 0.0934(16) 0.0592(12) 0.0147(11) 0.0156(8) 0.0092(10)
C14 0.0356(8) 0.0471(9) 0.0486(9) 0.0043(7) 0.0108(7) 0.0049(7)
C15 0.0508(11) 0.0626(13) 0.0957(17) 0.0082(12) 0.0163(11) -0.0109(10)
C16 0.0458(10) 0.0769(14) 0.0468(10) 0.0113(9) 0.0012(8) 0.0034(9)
C17 0.1047(19) 0.0802(16) 0.0833(17) 0.0387(13) 0.0484(15) 0.0393(14)
C18 0.0375(8) 0.0499(9) 0.0281(7) 0.0000(6) 0.0047(6) -0.0006(7)
C19 0.0352(8) 0.0483(9) 0.0347(8) 0.0046(7) 0.0092(6) 0.0034(7)
C20 0.0438(9) 0.0415(9) 0.0337(8) -0.0013(6) 0.0133(7) -0.0007(7)
C21 0.0401(9) 0.0587(11) 0.0380(9) -0.0100(8) 0.0033(7) -0.0037(8)
C22 0.0342(8) 0.0608(11) 0.0450(9) -0.0089(8) 0.0087(7) 0.0013(7)
C23 0.0362(8) 0.0438(9) 0.0332(8) 0.0006(6) 0.0086(6) -0.0013(7)
C24 0.0364(8) 0.0496(9) 0.0322(8) -0.0008(7) 0.0072(6) -0.0020(7)
C25 0.0381(8) 0.0555(10) 0.0312(8) -0.0019(7) 0.0058(6) 0.0016(7)
C26 0.0370(8) 0.0514(10) 0.0337(8) 0.0022(7) 0.0114(6) 0.0011(7)

loop_
_atom_type_symbol
_atom_type_description
_atom_type_scat_dispersion_real
_atom_type_scat_dispersion_imag
_atom_type_scat_source
C C 0.0181 0.0091 'International Tables Vol C Tables 4.2.6.8 and 6.1.1.4'
H H 0.0000 0.0000 'International Tables Vol C Tables 4.2.6.8 and 6.1.1.4'
N N 0.0311 0.0180 'International Tables Vol C Tables 4.2.6.8 and 6.1.1.4'
O O 0.0492 0.0322 'International Tables Vol C Tables 4.2.6.8 and 6.1.1.4'

loop_
_geom_angle_atom_site_label_1
_geom_angle_atom_site_label_2
_geom_angle_atom_site_label_3
_geom_angle
_geom_angle_site_symmetry_1
_geom_angle_site_symmetry_3
_geom_angle_publ_flag
C16 N1 C15 109.70(16) . . ?
C16 N1 C14 114.01(13) . . ?
C15 N1 C14 108.26(14) . . ?
C4 O1 C17 118.54(16) . . ?
C2 C1 C6 116.78(15) . . ?
C2 C1 C7 121.31(14) . . ?
C6 C1 C7 121.88(15) . . ?
C1 C2 C3 122.33(15) . . ?
C4 C3 C2 119.27(16) . . ?
O1 C4 C5 115.39(15) . . ?
O1 C4 C3 125.23(16) . . ?
C5 C4 C3 119.38(16) . . ?
C6 C5 C4 120.60(16) . . ?
C5 C6 C1 121.53(16) . . ?
C1 C7 C14 113.69(13) . . ?
C1 C7 C8 113.92(13) . . ?
C14 C7 C8 109.38(14) . . ?
O2 C8 C9 109.86(16) . . ?
O2 C8 C13 105.06(15) . . ?
C9 C8 C13 110.00(17) . . ?
O2 C8 C7 108.86(13) . . ?
C9 C8 C7 110.27(16) . . ?
C13 C8 C7 112.64(15) . . ?
C8 C9 C10 111.1(2) . . ?
C11 C10 C9 111.7(2) . . ?
C12 C11 C10 111.5(2) . . ?
C11 C12 C13 111.5(2) . . ?
C12 C13 C8 112.7(2) . . ?
N1 C14 C7 113.64(13) . . ?
C19 C18 C23 121.76(15) . . ?
O5 C19 C18 123.68(15) . . ?
O5 C19 C20 116.46(14) . . ?
C18 C19 C20 119.82(14) . . ?
O6 C20 C21 123.93(15) . . ?
O6 C20 C19 117.40(14) . . ?
C21 C20 C19 118.67(14) . . ?
C22 C21 C20 121.12(15) . . ?
C21 C22 C23 120.90(15) . . ?
C22 C23 C18 117.70(15) . . ?
C22 C23 C24 122.46(15) . . ?
C18 C23 C24 119.83(14) . . ?
C25 C24 C23 126.99(15) . . ?
C24 C25 C26 125.12(15) . . ?
O3 C26 O4 122.63(15) . . ?
O3 C26 C25 116.93(14) . . ?
O4 C26 C25 120.44(14) . . ?

loop_
_geom_bond_atom_site_label_1
_geom_bond_atom_site_label_2
_geom_bond_distance
_geom_bond_site_symmetry_2
_geom_bond_publ_flag
N1 C16 1.476(2) . ?
N1 C15 1.489(3) . ?
N1 C14 1.499(2) . ?
O1 C4 1.366(2) . ?
O1 C17 1.403(3) . ?
O2 C8 1.430(2) . ?
O3 C26 1.258(2) . ?
O4 C26 1.2601(19) . ?
O5 C19 1.3709(19) . ?
O6 C20 1.3554(19) . ?
C1 C2 1.389(2) . ?
C1 C6 1.398(2) . ?
C1 C7 1.521(2) . ?
C2 C3 1.390(2) . ?
C3 C4 1.386(2) . ?
C4 C5 1.382(3) . ?
C5 C6 1.376(2) . ?
C7 C14 1.529(2) . ?
C7 C8 1.562(2) . ?
C8 C9 1.516(3) . ?
C8 C13 1.527(3) . ?
C9 C10 1.547(3) . ?
C10 C11 1.506(5) . ?
C11 C12 1.492(5) . ?
C12 C13 1.522(3) . ?
C18 C19 1.382(2) . ?
C18 C23 1.396(2) . ?
C19 C20 1.398(2) . ?
C20 C21 1.386(2) . ?
C21 C22 1.382(2) . ?
C22 C23 1.392(2) . ?
C23 C24 1.468(2) . ?
C24 C25 1.323(2) . ?
C25 C26 1.487(2) . ?
